data_2244063
loop_
_publ_author_name
'Nikitina, Evgeniya V.'
'\,Celikesir, Sevim T\"urktekin'
'Akkurt, Mehmet'
'Petkevich, Sergey K.'
'Akishina, Ekaterina A.'
'Khrustalev, Victor N.'
'Mlowe, Sixberth'

_publ_section_title
;
 Crystal structure and Hirshfeld surface analysis of
 5-(5-phenyl-1,2-oxazol-3-yl)-1,3,4-thiadiazol-2-amine
;
_journal_coeditor_code YK2168
_journal_issue 4
_journal_name_full 'Acta Crystallographica Section E'
_journal_page_first 453
_journal_page_last 457
_journal_paper_doi 10.1107/S2056989022003450
_journal_volume 78
_journal_year 2022
_chemical_absolute_configuration unk
_chemical_formula_iupac 'C11 H8 N4 O S'
_chemical_formula_moiety 'C11 H8 N4 O S'
_chemical_formula_sum 'C11 H8 N4 O S'
_chemical_formula_weight 244.27
_chemical_name_systematic
;
5-(5-Phenyl-1,2-oxazol-3-yl)-1,3,4-thiadiazol-2-amine
;
_space_group_crystal_system orthorhombic
_space_group_IT_number 29
_space_group_name_Hall 'P 2c -2ac'
_space_group_name_H-M_alt 'P c a 21'
_atom_sites_solution_hydrogens geom
_atom_sites_solution_primary difmap
_atom_sites_solution_secondary difmap
_audit_creation_method SHELXL-2013
_cell_angle_alpha 90
_cell_angle_beta 90
_cell_angle_gamma 90
_cell_formula_units_Z 8
_cell_length_a 11.142(2)
_cell_length_b 7.2555(15)
_cell_length_c 27.333(6)
_cell_measurement_reflns_used 5781
_cell_measurement_temperature 100(2)
_cell_measurement_theta_max 28.10
_cell_measurement_theta_min 2.81
_cell_volume 2209.6(8)
_computing_cell_refinement
;
SAINT (Bruker, 2013)
;
_computing_data_collection
;
APEX3 (Bruker, 2018)
;
_computing_data_reduction
;
SAINT (Bruker, 2013)
;
_computing_molecular_graphics
;
ORTEP-3 for Windows (Farrugia, 2012)
;
_computing_publication_material
;
PLATON (Spek, 2020)
;
_computing_structure_refinement
;
SHELXL (Sheldrick, 2015b)
;
_computing_structure_solution
;
SHELXT (Sheldrick, 2015a)
;
_diffrn_ambient_temperature 100(2)
_diffrn_measured_fraction_theta_full 0.999
_diffrn_measured_fraction_theta_max 0.999
_diffrn_measurement_device_type 'Bruker D8 QUEST PHOTON-III CCD'
_diffrn_measurement_method '\f and \w scans'
_diffrn_radiation_type MoK\a
_diffrn_radiation_wavelength 0.71073
_diffrn_reflns_av_R_equivalents 0.1098
_diffrn_reflns_av_unetI/netI 0.0916
_diffrn_reflns_limit_h_max 15
_diffrn_reflns_limit_h_min -15
_diffrn_reflns_limit_k_max 10
_diffrn_reflns_limit_k_min -10
_diffrn_reflns_limit_l_max 38
_diffrn_reflns_limit_l_min -38
_diffrn_reflns_number 37296
_diffrn_reflns_theta_full 25.242
_diffrn_reflns_theta_max 29.996
_diffrn_reflns_theta_min 2.807
_exptl_absorpt_coefficient_mu 0.280
_exptl_absorpt_correction_T_max 0.985
_exptl_absorpt_correction_T_min 0.924
_exptl_absorpt_correction_type multi-scan
_exptl_absorpt_process_details
;
(SADABS; Krause <i>et al.</i>,  2015)
;
_exptl_crystal_colour yellow
_exptl_crystal_density_diffrn 1.469
_exptl_crystal_description plate
_exptl_crystal_F_000 1008
_exptl_crystal_size_max 0.24
_exptl_crystal_size_mid 0.18
_exptl_crystal_size_min 0.02
_refine_diff_density_max 0.316
_refine_diff_density_min -0.338
_refine_ls_abs_structure_details
;
Flack <i>x</i> determined using 1699 quotients
[(<i>I</i>^+^)-(<i>I</i>^-^)]/[(<i>I</i>^+^)+(<i>I</i>^-^)]
(Parsons et al., 2013)
;
_refine_ls_abs_structure_Flack 0.44(7)
_refine_ls_extinction_method none
_refine_ls_goodness_of_fit_ref 1.030
_refine_ls_hydrogen_treatment constr
_refine_ls_matrix_type full
_refine_ls_number_parameters 307
_refine_ls_number_reflns 6442
_refine_ls_number_restraints 1
_refine_ls_restrained_S_all 1.029
_refine_ls_R_factor_all 0.0944
_refine_ls_R_factor_gt 0.0534
_refine_ls_shift/su_max 0.000
_refine_ls_shift/su_mean 0.000
_refine_ls_structure_factor_coef Fsqd
_refine_ls_weighting_details 'w=1/[\s^2^(Fo^2^)+1.1115P] where P=(Fo^2^+2Fc^2^)/3'
_refine_ls_weighting_scheme calc
_refine_ls_wR_factor_gt 0.1088
_refine_ls_wR_factor_ref 0.1254
_reflns_number_gt 4347
_reflns_number_total 6442
_reflns_threshold_expression 'I > 2\s(I)'
_cod_data_source_file yk2168sup1.cif
_cod_data_source_block I
_cod_database_code 2244063
_shelx_space_group_comment
;
The symmetry employed for this shelxl refinement is uniquely defined
by the following loop, which should always be used as a source of
symmetry information in preference to the above space-group names.
They are only intended as comments.
;
_shelx_estimated_absorpt_t_min 0.936
_shelx_estimated_absorpt_t_max 0.994
_shelxl_version_number .2013

loop_
_space_group_symop_operation_xyz
'x, y, z'
'-x, -y, z+1/2'
'x+1/2, -y, z'
'-x+1/2, y, z+1/2'

loop_
_atom_site_type_symbol
_atom_site_label
_atom_site_fract_x
_atom_site_fract_y
_atom_site_fract_z
_atom_site_U_iso_or_equiv
_atom_site_adp_type
_atom_site_calc_flag
_atom_site_occupancy
_atom_site_disorder_assembly
_atom_site_disorder_group
S S1 0.55238(9) 0.15104(17) 0.56580(4) 0.0346(3) Uani d 1 . .
O O1 0.4133(3) 0.6622(5) 0.63143(14) 0.0407(8) Uani d 1 . .
N N1 0.5629(3) -0.1735(6) 0.51880(17) 0.0411(11) Uani d 1 . .
H H1A 0.5313 -0.2668 0.5028 0.049 Uiso calc 1 . .
H H1B 0.6408 -0.1700 0.5241 0.049 Uiso calc 1 . .
N N2 0.4659(3) 0.5198(6) 0.60417(16) 0.0404(10) Uani d 1 . .
N N3 0.3753(3) -0.0298(6) 0.52886(16) 0.0368(10) Uani d 1 . .
N N4 0.3268(3) 0.1278(6) 0.54882(15) 0.0363(9) Uani d 1 . .
C C1 0.4931(4) -0.0378(7) 0.53495(18) 0.0337(11) Uani d 1 . .
C C2 0.4066(3) 0.2358(7) 0.56877(18) 0.0324(10) Uani d 1 . .
C C3 0.3784(4) 0.4041(7) 0.59427(18) 0.0325(10) Uani d 1 . .
C C4 0.2667(4) 0.4653(7) 0.61365(18) 0.0339(10) Uani d 1 . .
H H4 0.1905 0.4077 0.6107 0.041 Uiso calc 1 . .
C C5 0.2934(4) 0.6234(7) 0.63716(19) 0.0353(11) Uani d 1 . .
C C6 0.2228(4) 0.7554(7) 0.66463(18) 0.0381(11) Uani d 1 . .
C C7 0.1161(4) 0.6999(7) 0.68654(19) 0.0400(11) Uani d 1 . .
H H7 0.0917 0.5746 0.6847 0.048 Uiso calc 1 . .
C C8 0.0454(5) 0.8268(9) 0.7110(2) 0.0547(16) Uani d 1 . .
H H8 -0.0272 0.7883 0.7261 0.066 Uiso calc 1 . .
C C9 0.0801(6) 1.0089(10) 0.7136(2) 0.0622(17) Uani d 1 . .
H H9 0.0305 1.0958 0.7299 0.075 Uiso calc 1 . .
C C10 0.1865(6) 1.0655(9) 0.6926(2) 0.0586(16) Uani d 1 . .
H H10 0.2103 1.1910 0.6949 0.070 Uiso calc 1 . .
C C11 0.2591(5) 0.9399(7) 0.66806(19) 0.0435(12) Uani d 1 . .
H H11 0.3325 0.9788 0.6538 0.052 Uiso calc 1 . .
S S2 0.25267(9) 0.34769(16) 0.43188(5) 0.0345(3) Uani d 1 . .
O O12 0.3748(3) -0.1645(5) 0.36528(14) 0.0414(8) Uani d 1 . .
N N12 0.2466(3) 0.6713(6) 0.47918(16) 0.0401(10) Uani d 1 . .
H H12A 0.2801 0.7631 0.4952 0.048 Uiso calc 1 . .
H H12B 0.1686 0.6711 0.4740 0.048 Uiso calc 1 . .
N N13 0.3275(3) -0.0167(6) 0.39175(17) 0.0406(10) Uani d 1 . .
N N14 0.4322(3) 0.5220(6) 0.46910(15) 0.0354(9) Uani d 1 . .
N N15 0.4782(3) 0.3622(5) 0.44954(15) 0.0336(9) Uani d 1 . .
C C12 0.3137(4) 0.5330(7) 0.46289(18) 0.0325(11) Uani d 1 . .
C C13 0.3977(3) 0.2571(7) 0.42917(19) 0.0324(10) Uani d 1 . .
C C14 0.4201(4) 0.0858(7) 0.40348(19) 0.0339(11) Uani d 1 . .
C C15 0.5296(4) 0.0103(7) 0.38637(18) 0.0355(11) Uani d 1 . .
H H15 0.6085 0.0576 0.3907 0.043 Uiso calc 1 . .
C C16 0.4959(4) -0.1445(7) 0.36254(19) 0.0348(10) Uani d 1 . .
C C17 0.5587(4) -0.2878(7) 0.33530(18) 0.0354(11) Uani d 1 . .
C C18 0.6693(4) -0.2494(8) 0.31302(18) 0.0403(12) Uani d 1 . .
H H18 0.7024 -0.1289 0.3145 0.048 Uiso calc 1 . .
C C19 0.7299(5) -0.3898(8) 0.2886(2) 0.0487(14) Uani d 1 . .
H H19 0.8046 -0.3646 0.2733 0.058 Uiso calc 1 . .
C C20 0.6826(5) -0.5652(9) 0.2866(2) 0.0519(14) Uani d 1 . .
H H20 0.7252 -0.6607 0.2704 0.062 Uiso calc 1 . .
C C21 0.5732(5) -0.6019(8) 0.3082(2) 0.0492(14) Uani d 1 . .
H H21 0.5400 -0.7223 0.3063 0.059 Uiso calc 1 . .
C C22 0.5121(5) -0.4653(7) 0.3324(2) 0.0422(12) Uani d 1 . .
H H22 0.4372 -0.4923 0.3474 0.051 Uiso calc 1 . .

loop_
_atom_site_aniso_label
_atom_site_aniso_U_11
_atom_site_aniso_U_22
_atom_site_aniso_U_33
_atom_site_aniso_U_12
_atom_site_aniso_U_13
_atom_site_aniso_U_23
S1 0.0126(4) 0.0464(6) 0.0447(7) -0.0005(4) -0.0026(4) -0.0051(6)
O1 0.0207(14) 0.047(2) 0.055(2) -0.0023(14) 0.0010(14) -0.0061(18)
N1 0.0154(16) 0.047(3) 0.061(3) 0.0009(17) -0.0043(17) -0.011(2)
N2 0.0187(18) 0.049(3) 0.053(3) -0.0012(17) 0.0002(17) -0.006(2)
N3 0.0159(17) 0.047(2) 0.048(3) -0.0013(16) -0.0018(16) -0.002(2)
N4 0.0162(17) 0.050(3) 0.043(2) 0.0009(17) -0.0030(15) 0.0001(19)
C1 0.0166(19) 0.047(3) 0.037(3) -0.0025(18) 0.0005(18) 0.000(2)
C2 0.0130(16) 0.048(3) 0.036(3) 0.0006(17) -0.0018(18) 0.003(2)
C3 0.0170(19) 0.044(3) 0.036(3) -0.0025(18) -0.0032(17) 0.003(2)
C4 0.0175(19) 0.045(3) 0.039(3) -0.0010(19) -0.0010(18) 0.001(2)
C5 0.0191(19) 0.050(3) 0.037(3) -0.0005(18) -0.0018(19) 0.006(2)
C6 0.031(2) 0.049(3) 0.034(3) 0.006(2) -0.0073(19) 0.000(2)
C7 0.028(2) 0.059(3) 0.033(3) 0.008(2) -0.005(2) -0.001(2)
C8 0.038(3) 0.086(5) 0.040(3) 0.012(3) 0.002(2) -0.004(3)
C9 0.062(4) 0.071(4) 0.053(4) 0.020(3) 0.003(3) -0.021(3)
C10 0.064(4) 0.056(4) 0.056(4) 0.005(3) -0.002(3) -0.012(3)
C11 0.044(3) 0.048(3) 0.039(3) 0.003(2) -0.003(2) -0.003(2)
S2 0.0129(4) 0.0473(6) 0.0433(6) -0.0003(5) -0.0025(4) -0.0049(6)
O12 0.0193(15) 0.049(2) 0.056(2) -0.0022(14) -0.0014(15) -0.0103(18)
N12 0.0158(17) 0.051(3) 0.053(3) 0.0013(17) -0.0033(16) -0.013(2)
N13 0.0206(19) 0.048(3) 0.054(3) 0.0026(18) -0.0004(18) -0.007(2)
N14 0.0158(17) 0.047(2) 0.044(2) -0.0001(15) -0.0025(15) -0.0051(19)
N15 0.0155(16) 0.044(2) 0.041(2) -0.0003(15) -0.0010(14) -0.0016(18)
C12 0.0150(19) 0.043(3) 0.039(3) -0.0015(18) -0.0035(17) 0.000(2)
C13 0.0147(16) 0.044(3) 0.039(3) -0.0014(17) -0.0005(18) 0.005(2)
C14 0.0138(18) 0.046(3) 0.041(3) 0.0009(18) -0.0021(17) 0.004(2)
C15 0.0135(18) 0.051(3) 0.042(3) 0.0038(19) -0.0004(18) 0.002(2)
C16 0.0163(19) 0.051(3) 0.037(2) 0.0032(19) -0.0007(17) 0.005(2)
C17 0.025(2) 0.048(3) 0.033(3) 0.003(2) -0.0036(19) 0.004(2)
C18 0.021(2) 0.056(3) 0.044(3) 0.005(2) -0.0004(18) 0.004(2)
C19 0.033(3) 0.070(4) 0.042(3) 0.014(2) 0.008(2) 0.009(3)
C20 0.051(3) 0.061(4) 0.044(3) 0.018(3) 0.003(3) -0.002(3)
C21 0.052(4) 0.050(3) 0.045(3) 0.002(3) 0.003(3) 0.000(3)
C22 0.035(3) 0.052(3) 0.039(3) 0.001(2) -0.001(2) 0.000(2)

loop_
_atom_type_symbol
_atom_type_description
_atom_type_scat_dispersion_real
_atom_type_scat_dispersion_imag
_atom_type_scat_source
C C 0.0033 0.0016 'International Tables Vol C Tables 4.2.6.8 and 6.1.1.4'
H H 0.0000 0.0000 'International Tables Vol C Tables 4.2.6.8 and 6.1.1.4'
N N 0.0061 0.0033 'International Tables Vol C Tables 4.2.6.8 and 6.1.1.4'
O O 0.0106 0.0060 'International Tables Vol C Tables 4.2.6.8 and 6.1.1.4'
S S 0.1246 0.1234 'International Tables Vol C Tables 4.2.6.8 and 6.1.1.4'

loop_
_geom_angle_atom_site_label_1
_geom_angle_atom_site_label_2
_geom_angle_atom_site_label_3
_geom_angle_site_symmetry_1
_geom_angle_site_symmetry_3
_geom_angle
_geom_angle_publ_flag
C1 S1 C2 . . 86.9(2) ?
C5 O1 N2 . . 108.4(3) ?
C1 N1 H1A . . 120.0 ?
C1 N1 H1B . . 120.0 ?
H1A N1 H1B . . 120.0 ?
C3 N2 O1 . . 105.7(4) ?
C1 N3 N4 . . 112.0(4) ?
C2 N4 N3 . . 113.4(4) ?
N3 C1 N1 . . 124.7(4) ?
N3 C1 S1 . . 113.8(4) ?
N1 C1 S1 . . 121.5(3) ?
N4 C2 C3 . . 124.3(4) ?
N4 C2 S1 . . 113.9(4) ?
C3 C2 S1 . . 121.7(3) ?
N2 C3 C4 . . 111.9(4) ?
N2 C3 C2 . . 118.6(4) ?
C4 C3 C2 . . 129.4(4) ?
C5 C4 C3 . . 104.4(4) ?
C5 C4 H4 . . 127.8 ?
C3 C4 H4 . . 127.8 ?
C4 C5 O1 . . 109.6(4) ?
C4 C5 C6 . . 133.6(4) ?
O1 C5 C6 . . 116.8(4) ?
C7 C6 C11 . . 119.6(5) ?
C7 C6 C5 . . 119.7(5) ?
C11 C6 C5 . . 120.6(5) ?
C8 C7 C6 . . 120.1(5) ?
C8 C7 H7 . . 119.9 ?
C6 C7 H7 . . 119.9 ?
C9 C8 C7 . . 120.2(6) ?
C9 C8 H8 . . 119.9 ?
C7 C8 H8 . . 119.9 ?
C8 C9 C10 . . 120.4(6) ?
C8 C9 H9 . . 119.8 ?
C10 C9 H9 . . 119.8 ?
C9 C10 C11 . . 120.3(6) ?
C9 C10 H10 . . 119.8 ?
C11 C10 H10 . . 119.8 ?
C10 C11 C6 . . 119.4(5) ?
C10 C11 H11 . . 120.3 ?
C6 C11 H11 . . 120.3 ?
C12 S2 C13 . . 87.1(2) ?
C16 O12 N13 . . 108.7(4) ?
C12 N12 H12A . . 120.0 ?
C12 N12 H12B . . 120.0 ?
H12A N12 H12B . . 120.0 ?
C14 N13 O12 . . 105.3(4) ?
C12 N14 N15 . . 111.7(4) ?
C13 N15 N14 . . 113.8(4) ?
N12 C12 N14 . . 124.0(4) ?
N12 C12 S2 . . 122.1(3) ?
N14 C12 S2 . . 113.9(4) ?
N15 C13 C14 . . 126.2(4) ?
N15 C13 S2 . . 113.5(4) ?
C14 C13 S2 . . 120.2(3) ?
N13 C14 C15 . . 112.2(5) ?
N13 C14 C13 . . 117.9(4) ?
C15 C14 C13 . . 129.8(4) ?
C16 C15 C14 . . 103.9(4) ?
C16 C15 H15 . . 128.0 ?
C14 C15 H15 . . 128.0 ?
C15 C16 O12 . . 109.8(4) ?
C15 C16 C17 . . 134.9(4) ?
O12 C16 C17 . . 115.4(4) ?
C22 C17 C18 . . 119.2(5) ?
C22 C17 C16 . . 120.6(5) ?
C18 C17 C16 . . 120.1(5) ?
C19 C18 C17 . . 119.2(5) ?
C19 C18 H18 . . 120.4 ?
C17 C18 H18 . . 120.4 ?
C20 C19 C18 . . 120.6(5) ?
C20 C19 H19 . . 119.7 ?
C18 C19 H19 . . 119.7 ?
C19 C20 C21 . . 119.9(5) ?
C19 C20 H20 . . 120.0 ?
C21 C20 H20 . . 120.0 ?
C22 C21 C20 . . 120.4(6) ?
C22 C21 H21 . . 119.8 ?
C20 C21 H21 . . 119.8 ?
C21 C22 C17 . . 120.7(5) ?
C21 C22 H22 . . 119.7 ?
C17 C22 H22 . . 119.7 ?

loop_
_geom_bond_atom_site_label_1
_geom_bond_atom_site_label_2
_geom_bond_site_symmetry_2
_geom_bond_distance
_geom_bond_publ_flag
S1 C1 . 1.739(5) ?
S1 C2 . 1.739(4) ?
O1 C5 . 1.374(5) ?
O1 N2 . 1.402(5) ?
N1 C1 . 1.330(6) ?
N1 H1A . 0.8800 ?
N1 H1B . 0.8800 ?
N2 C3 . 1.315(6) ?
N3 C1 . 1.324(5) ?
N3 N4 . 1.377(6) ?
N4 C2 . 1.304(6) ?
C2 C3 . 1.441(7) ?
C3 C4 . 1.424(6) ?
C4 C5 . 1.348(7) ?
C4 H4 . 0.9500 ?
C5 C6 . 1.449(7) ?
C6 C7 . 1.391(7) ?
C6 C11 . 1.402(7) ?
C7 C8 . 1.384(7) ?
C7 H7 . 0.9500 ?
C8 C9 . 1.378(9) ?
C8 H8 . 0.9500 ?
C9 C10 . 1.379(9) ?
C9 H9 . 0.9500 ?
C10 C11 . 1.391(8) ?
C10 H10 . 0.9500 ?
C11 H11 . 0.9500 ?
S2 C12 . 1.729(5) ?
S2 C13 . 1.746(4) ?
O12 C16 . 1.359(5) ?
O12 N13 . 1.398(5) ?
N12 C12 . 1.328(6) ?
N12 H12A . 0.8800 ?
N12 H12B . 0.8800 ?
N13 C14 . 1.312(6) ?
N14 C12 . 1.334(5) ?
N14 N15 . 1.376(5) ?
N15 C13 . 1.302(6) ?
C13 C14 . 1.449(7) ?
C14 C15 . 1.417(6) ?
C15 C16 . 1.352(7) ?
C15 H15 . 0.9500 ?
C16 C17 . 1.458(7) ?
C17 C22 . 1.391(7) ?
C17 C18 . 1.402(7) ?
C18 C19 . 1.393(7) ?
C18 H18 . 0.9500 ?
C19 C20 . 1.379(8) ?
C19 H19 . 0.9500 ?
C20 C21 . 1.380(8) ?
C20 H20 . 0.9500 ?
C21 C22 . 1.373(7) ?
C21 H21 . 0.9500 ?
C22 H22 . 0.9500 ?

loop_
_geom_hbond_atom_site_label_D
_geom_hbond_atom_site_label_H
_geom_hbond_atom_site_label_A
_geom_hbond_site_symmetry_A
_geom_hbond_distance_DH
_geom_hbond_distance_HA
_geom_hbond_distance_DA
_geom_hbond_angle_DHA
_geom_hbond_publ_flag
N1 H1A N14 1_545 0.88 2.10 2.974(6) 172 yes
N1 H1B N4 3 0.88 2.20 3.071(5) 169 yes
N12 H12A N3 1_565 0.88 2.06 2.933(6) 174 yes
N12 H12B N15 3_465 0.88 2.24 3.108(5) 170 yes
C4 H4 N2 3_465 0.95 2.56 3.363(6) 142 yes
C15 H15 N13 3 0.95 2.46 3.323(6) 151 yes
C8 H8 Cg6 4_565 0.95 2.98 3.774(6) 142 yes
C22 H22 Cg4 1_545 0.95 2.95 3.648(6) 132 yes

loop_
_geom_torsion_atom_site_label_1
_geom_torsion_atom_site_label_2
_geom_torsion_atom_site_label_3
_geom_torsion_atom_site_label_4
_geom_torsion_site_symmetry_1
_geom_torsion_site_symmetry_2
_geom_torsion_site_symmetry_3
_geom_torsion_site_symmetry_4
_geom_torsion
_geom_torsion_publ_flag
C5 O1 N2 C3 . . . . 0.5(5) ?
C1 N3 N4 C2 . . . . 0.8(6) ?
N4 N3 C1 N1 . . . . -179.2(5) ?
N4 N3 C1 S1 . . . . -0.2(5) ?
C2 S1 C1 N3 . . . . -0.2(4) ?
C2 S1 C1 N1 . . . . 178.7(5) ?
N3 N4 C2 C3 . . . . -176.7(5) ?
N3 N4 C2 S1 . . . . -1.0(6) ?
C1 S1 C2 N4 . . . . 0.7(4) ?
C1 S1 C2 C3 . . . . 176.5(4) ?
O1 N2 C3 C4 . . . . 0.7(6) ?
O1 N2 C3 C2 . . . . -176.3(4) ?
N4 C2 C3 N2 . . . . -166.4(5) ?
S1 C2 C3 N2 . . . . 18.2(7) ?
N4 C2 C3 C4 . . . . 17.1(9) ?
S1 C2 C3 C4 . . . . -158.3(4) ?
N2 C3 C4 C5 . . . . -1.7(6) ?
C2 C3 C4 C5 . . . . 174.9(5) ?
C3 C4 C5 O1 . . . . 2.0(6) ?
C3 C4 C5 C6 . . . . -180.0(5) ?
N2 O1 C5 C4 . . . . -1.7(6) ?
N2 O1 C5 C6 . . . . 179.9(4) ?
C4 C5 C6 C7 . . . . 24.7(9) ?
O1 C5 C6 C7 . . . . -157.4(4) ?
C4 C5 C6 C11 . . . . -153.3(6) ?
O1 C5 C6 C11 . . . . 24.5(7) ?
C11 C6 C7 C8 . . . . 0.9(8) ?
C5 C6 C7 C8 . . . . -177.2(5) ?
C6 C7 C8 C9 . . . . 0.3(8) ?
C7 C8 C9 C10 . . . . -1.2(10) ?
C8 C9 C10 C11 . . . . 0.8(10) ?
C9 C10 C11 C6 . . . . 0.4(9) ?
C7 C6 C11 C10 . . . . -1.2(8) ?
C5 C6 C11 C10 . . . . 176.8(5) ?
C16 O12 N13 C14 . . . . 0.4(5) ?
C12 N14 N15 C13 . . . . 0.3(6) ?
N15 N14 C12 N12 . . . . 178.6(5) ?
N15 N14 C12 S2 . . . . -0.7(5) ?
C13 S2 C12 N12 . . . . -178.6(5) ?
C13 S2 C12 N14 . . . . 0.7(4) ?
N14 N15 C13 C14 . . . . 176.6(5) ?
N14 N15 C13 S2 . . . . 0.3(6) ?
C12 S2 C13 N15 . . . . -0.5(4) ?
C12 S2 C13 C14 . . . . -177.1(4) ?
O12 N13 C14 C15 . . . . -0.9(6) ?
O12 N13 C14 C13 . . . . 176.6(4) ?
N15 C13 C14 N13 . . . . 169.7(5) ?
S2 C13 C14 N13 . . . . -14.2(7) ?
N15 C13 C14 C15 . . . . -13.3(9) ?
S2 C13 C14 C15 . . . . 162.9(4) ?
N13 C14 C15 C16 . . . . 1.1(6) ?
C13 C14 C15 C16 . . . . -176.1(5) ?
C14 C15 C16 O12 . . . . -0.7(6) ?
C14 C15 C16 C17 . . . . 178.6(6) ?
N13 O12 C16 C15 . . . . 0.2(6) ?
N13 O12 C16 C17 . . . . -179.2(4) ?
C15 C16 C17 C22 . . . . 152.5(6) ?
O12 C16 C17 C22 . . . . -28.2(7) ?
C15 C16 C17 C18 . . . . -25.4(9) ?
O12 C16 C17 C18 . . . . 154.0(5) ?
C22 C17 C18 C19 . . . . -0.2(7) ?
C16 C17 C18 C19 . . . . 177.7(5) ?
C17 C18 C19 C20 . . . . -0.4(8) ?
C18 C19 C20 C21 . . . . 1.0(9) ?
C19 C20 C21 C22 . . . . -1.1(9) ?
C20 C21 C22 C17 . . . . 0.5(9) ?
C18 C17 C22 C21 . . . . 0.1(8) ?
C16 C17 C22 C21 . . . . -177.8(5) ?

_cod_database_fobs_code 2244063
